data_2105168
loop_
_publ_author_name
'Tutughamiarso, Maya'
'Egert, Ernst'

_publ_section_title
;
 Cocrystals of 5-fluorocytosine. II. Coformers with variable
 hydrogen-bonding sites
;
_journal_coeditor_code GP5053
_journal_issue 4
_journal_name_full 'Acta Crystallographica Section B'
_journal_page_first 444
_journal_page_last 452
_journal_paper_doi 10.1107/S0108768112029977
_journal_volume 68
_journal_year 2012
_chemical_formula_moiety 'C4 H4 F N3 O, C6 H7 N3 O3, C2 H6 O S'
_chemical_formula_sum 'C12 H17 F N6 O5 S'
_chemical_formula_weight 376.38
_chemical_name_systematic ?
_space_group_IT_number 14
_symmetry_cell_setting monoclinic
_symmetry_space_group_name_Hall '-P 2ybc'
_symmetry_space_group_name_H-M 'P 1 21/c 1'
_atom_sites_solution_hydrogens geom
_atom_sites_solution_primary direct
_atom_sites_solution_secondary difmap
_audit_creation_method SHELXL-97
_cell_angle_alpha 90.00
_cell_angle_beta 96.700(8)
_cell_angle_gamma 90.00
_cell_formula_units_Z 4
_cell_length_a 9.4478(9)
_cell_length_b 23.7171(16)
_cell_length_c 7.2635(7)
_cell_measurement_reflns_used 9551
_cell_measurement_temperature 173(2)
_cell_measurement_theta_max 25.86
_cell_measurement_theta_min 3.46
_cell_volume 1616.4(2)
_computing_cell_refinement 'X-Area (Stoe & Cie, 2001)'
_computing_data_collection 'X-Area (Stoe & Cie, 2001)'
_computing_data_reduction 'X-Area (Stoe & Cie, 2001)'
_computing_molecular_graphics 'Mercury (Macrae et al., 2008) and XP (Sheldrick, 2008);'
_computing_structure_refinement 'SHELXL97 (Sheldrick, 2008)'
_computing_structure_solution 'SHELXS97 (Sheldrick, 2008)'
_diffrn_ambient_temperature 173(2)
_diffrn_measured_fraction_theta_full 0.997
_diffrn_measured_fraction_theta_max 0.982
_diffrn_measurement_device_type 'STOE IPDS II two-circle-diffractometer'
_diffrn_measurement_method \w
_diffrn_radiation_monochromator graphite
_diffrn_radiation_source 'fine-focus sealed tube'
_diffrn_radiation_type MoK\a
_diffrn_radiation_wavelength 0.71073
_diffrn_reflns_av_R_equivalents 0.1157
_diffrn_reflns_av_sigmaI/netI 0.0671
_diffrn_reflns_limit_h_max 11
_diffrn_reflns_limit_h_min -11
_diffrn_reflns_limit_k_max 27
_diffrn_reflns_limit_k_min -28
_diffrn_reflns_limit_l_max 8
_diffrn_reflns_limit_l_min -8
_diffrn_reflns_number 15378
_diffrn_reflns_theta_full 25.00
_diffrn_reflns_theta_max 25.73
_diffrn_reflns_theta_min 3.46
_diffrn_standards_number 0
_exptl_absorpt_coefficient_mu 0.250
_exptl_absorpt_correction_T_max 0.9516
_exptl_absorpt_correction_T_min 0.9064
_exptl_absorpt_correction_type multi-scan
_exptl_absorpt_process_details 'MULABS (Blessing, 1995; Spek, 2009)'
_exptl_crystal_colour colourless
_exptl_crystal_density_diffrn 1.547
_exptl_crystal_density_method 'not measured'
_exptl_crystal_description plate
_exptl_crystal_F_000 784
_exptl_crystal_size_max 0.40
_exptl_crystal_size_mid 0.20
_exptl_crystal_size_min 0.20
_refine_diff_density_max 0.350
_refine_diff_density_min -0.344
_refine_ls_extinction_coef 0.013(2)
_refine_ls_extinction_expression Fc^*^=kFc[1+0.001xFc^2^\l^3^/sin(2\q)]^-1/4^
_refine_ls_extinction_method SHELXL
_refine_ls_goodness_of_fit_ref 1.053
_refine_ls_hydrogen_treatment mixed
_refine_ls_matrix_type full
_refine_ls_number_parameters 257
_refine_ls_number_reflns 3031
_refine_ls_number_restraints 3
_refine_ls_restrained_S_all 1.065
_refine_ls_R_factor_all 0.0600
_refine_ls_R_factor_gt 0.0453
_refine_ls_shift/su_max 0.000
_refine_ls_shift/su_mean 0.000
_refine_ls_structure_factor_coef Fsqd
_refine_ls_weighting_details 'calc w=1/[\s^2^(Fo^2^)+(0.0617P)^2^+0.0000P] where P=(Fo^2^+2Fc^2^)/3'
_refine_ls_weighting_scheme calc
_refine_ls_wR_factor_gt 0.1055
_refine_ls_wR_factor_ref 0.1123
_reflns_number_gt 2410
_reflns_number_total 3031
_reflns_threshold_expression I>2\s(I)
_cod_data_source_file gp5053.cif
_cod_data_source_block III
_cod_depositor_comments
;
The following automatic conversions were performed:

'_symmetry_cell_setting' value 'Monoclinic' changed to 'monoclinic'
according to /home/saulius/struct/CIF-dictionaries/cif_core.dic
dictionary named 'cif_core.dic' version 2.4.2 from 2011-04-26.

Automatic conversion script
Id: cif_fix_values 1891 2012-01-12 08:04:46Z andrius 
;
_cod_original_sg_symbol_H-M 'P 21/c'
_cod_database_code 2105168

loop_
_symmetry_equiv_pos_as_xyz
'x, y, z'
'-x, y+1/2, -z+1/2'
'-x, -y, -z'
'x, -y-1/2, z-1/2'

loop_
_atom_site_type_symbol
_atom_site_label
_atom_site_fract_x
_atom_site_fract_y
_atom_site_fract_z
_atom_site_U_iso_or_equiv
_atom_site_adp_type
_atom_site_calc_flag
_atom_site_refinement_flags
_atom_site_occupancy
_atom_site_symmetry_multiplicity
_atom_site_disorder_assembly
_atom_site_disorder_group
N N1 0.59734(17) 0.19712(7) 0.7444(2) 0.0177(4) Uani d . 1 1 . .
H H1 0.567(3) 0.2323(12) 0.764(4) 0.037(7) Uiso d . 1 1 . .
C C2 0.5152(2) 0.15203(8) 0.7863(3) 0.0190(4) Uani d . 1 1 . .
N N3 0.57290(19) 0.09962(7) 0.7627(2) 0.0215(4) Uani d . 1 1 . .
H H3 0.519(3) 0.0707(12) 0.791(3) 0.034(7) Uiso d . 1 1 . .
C C4 0.7085(2) 0.08978(9) 0.7085(3) 0.0216(4) Uani d . 1 1 . .
C C5 0.7869(2) 0.13904(9) 0.6647(3) 0.0206(4) Uani d . 1 1 . .
H H5 0.8775 0.1352 0.6215 0.025 Uiso calc R 1 1 . .
C C6 0.7306(2) 0.19125(8) 0.6853(2) 0.0172(4) Uani d . 1 1 . .
O O21 0.39637(15) 0.15835(6) 0.8383(2) 0.0247(3) Uani d . 1 1 . .
O O41 0.75244(17) 0.04058(6) 0.7000(2) 0.0336(4) Uani d . 1 1 . .
N N61 0.79417(18) 0.24263(7) 0.6552(2) 0.0195(4) Uani d . 1 1 . .
H H61 0.742(3) 0.2729(12) 0.666(3) 0.031(7) Uiso d . 1 1 . .
C C62 0.9303(2) 0.25058(8) 0.6083(3) 0.0199(4) Uani d . 1 1 . .
C C63 0.9735(2) 0.31148(9) 0.5951(3) 0.0238(4) Uani d . 1 1 . .
H H63A 1.0017 0.3264 0.7198 0.036 Uiso calc R 1 1 . .
H H63B 0.8929 0.3334 0.5352 0.036 Uiso calc R 1 1 . .
H H63C 1.0539 0.3143 0.5217 0.036 Uiso calc R 1 1 . .
O O621 1.01090(16) 0.21157(7) 0.5819(2) 0.0319(4) Uani d . 1 1 . .
N N1' 0.49640(18) 0.40516(7) 0.7573(2) 0.0220(4) Uani d . 1 1 . .
H H1' 0.545(3) 0.4347(13) 0.712(4) 0.041(7) Uiso d . 1 1 . .
C C2' 0.5489(2) 0.35137(8) 0.7394(3) 0.0189(4) Uani d . 1 1 . .
N N3' 0.47484(17) 0.30652(7) 0.7958(2) 0.0189(4) Uani d . 1 1 . .
C C4' 0.3505(2) 0.31435(8) 0.8658(2) 0.0180(4) Uani d . 1 1 . .
C C5' 0.2968(2) 0.37054(8) 0.8797(3) 0.0200(4) Uani d . 1 1 . .
C C6' 0.3703(2) 0.41491(9) 0.8263(3) 0.0221(4) Uani d . 1 1 . .
H H6' 0.3354 0.4522 0.8363 0.027 Uiso calc R 1 1 . .
O O21' 0.66438(15) 0.34530(6) 0.6732(2) 0.0247(3) Uani d . 1 1 . .
N N41' 0.27940(19) 0.27032(8) 0.9215(3) 0.0238(4) Uani d . 1 1 . .
H H41C 0.195(3) 0.2771(12) 0.974(4) 0.042(7) Uiso d . 1 1 . .
H H41D 0.318(3) 0.2369(12) 0.903(3) 0.033(7) Uiso d . 1 1 . .
F F51' 0.16909(12) 0.37693(5) 0.94694(18) 0.0297(3) Uani d . 1 1 . .
S S1A 0.78134(6) 0.52065(3) 0.77666(8) 0.0277(2) Uani d PD 0.945(3) 1 A 1
O O1A 0.62937(17) 0.50776(7) 0.6952(3) 0.0400(5) Uani d D 1 1 . .
C C1A 0.8560(3) 0.56068(11) 0.6043(4) 0.0415(6) Uani d D 1 1 . .
H H1A1 0.8129 0.5983 0.5959 0.062 Uiso calc PR 0.945(3) 1 A 1
H H1A2 0.8371 0.5416 0.4842 0.062 Uiso calc PR 0.945(3) 1 A 1
H H1A3 0.9592 0.5641 0.6379 0.062 Uiso calc PR 0.945(3) 1 A 1
H H1A4 0.7988 0.5854 0.5169 0.062 Uiso d PR 0.055(3) 1 A 2
H H1A5 0.9506 0.5556 0.5639 0.062 Uiso d PR 0.055(3) 1 A 2
H H1A6 0.8658 0.5777 0.7281 0.062 Uiso d PR 0.055(3) 1 A 2
C C2A 0.8792(3) 0.45750(11) 0.7566(4) 0.0407(6) Uani d D 1 1 . .
H H2A1 0.8508 0.4295 0.8445 0.061 Uiso calc PR 0.945(3) 1 A 1
H H2A2 0.9813 0.4653 0.7840 0.061 Uiso calc PR 0.945(3) 1 A 1
H H2A3 0.8594 0.4428 0.6301 0.061 Uiso calc PR 0.945(3) 1 A 1
H H2A4 0.8369 0.4199 0.7617 0.061 Uiso d PR 0.055(3) 1 A 2
H H2A5 0.8887 0.4745 0.8804 0.061 Uiso d PR 0.055(3) 1 A 2
H H2A6 0.9734 0.4544 0.7136 0.061 Uiso d PR 0.055(3) 1 A 2
S S1A' 0.7752(14) 0.4977(6) 0.611(2) 0.067(6) Uiso d PD 0.055(3) 1 A 2

loop_
_atom_site_aniso_label
_atom_site_aniso_U_11
_atom_site_aniso_U_22
_atom_site_aniso_U_33
_atom_site_aniso_U_12
_atom_site_aniso_U_13
_atom_site_aniso_U_23
N1 0.0171(8) 0.0129(9) 0.0241(8) 0.0008(7) 0.0062(6) 0.0003(6)
C2 0.0194(10) 0.0152(10) 0.0225(9) -0.0013(8) 0.0028(8) -0.0013(7)
N3 0.0212(8) 0.0125(8) 0.0318(9) -0.0015(7) 0.0073(7) -0.0014(7)
C4 0.0216(10) 0.0151(11) 0.0288(11) -0.0002(8) 0.0055(8) -0.0023(8)
C5 0.0188(9) 0.0163(10) 0.0274(10) -0.0003(8) 0.0063(8) -0.0026(8)
C6 0.0177(9) 0.0159(10) 0.0181(9) -0.0010(8) 0.0031(7) -0.0004(7)
O21 0.0186(7) 0.0191(8) 0.0380(8) -0.0005(6) 0.0103(6) 0.0006(6)
O41 0.0310(8) 0.0127(8) 0.0601(10) 0.0013(7) 0.0180(7) -0.0026(7)
N61 0.0179(8) 0.0136(9) 0.0279(8) 0.0010(7) 0.0065(7) -0.0006(7)
C62 0.0185(9) 0.0195(10) 0.0223(9) -0.0014(8) 0.0056(7) 0.0009(8)
C63 0.0211(10) 0.0189(11) 0.0326(11) -0.0022(8) 0.0077(8) 0.0031(8)
O621 0.0245(8) 0.0188(8) 0.0558(10) 0.0023(6) 0.0196(7) -0.0008(7)
N1' 0.0223(9) 0.0129(9) 0.0319(9) 0.0004(7) 0.0083(7) -0.0004(7)
C2' 0.0196(9) 0.0147(10) 0.0225(9) 0.0011(8) 0.0031(8) -0.0011(7)
N3' 0.0189(8) 0.0135(8) 0.0253(8) 0.0022(7) 0.0066(6) 0.0002(6)
C4' 0.0183(9) 0.0153(10) 0.0199(9) 0.0015(8) -0.0001(7) -0.0016(7)
C5' 0.0160(9) 0.0176(11) 0.0269(10) 0.0026(8) 0.0041(7) -0.0045(8)
C6' 0.0224(10) 0.0138(10) 0.0302(11) 0.0023(8) 0.0033(8) -0.0042(8)
O21' 0.0225(7) 0.0174(8) 0.0362(8) 0.0006(6) 0.0118(6) 0.0001(6)
N41' 0.0193(9) 0.0154(9) 0.0384(10) 0.0016(7) 0.0108(7) -0.0007(7)
F51' 0.0198(6) 0.0206(7) 0.0512(8) 0.0003(5) 0.0144(5) -0.0074(5)
S1A 0.0297(3) 0.0208(3) 0.0354(3) -0.0042(2) 0.0154(2) -0.0069(2)
O1A 0.0225(8) 0.0177(8) 0.0824(13) -0.0004(7) 0.0167(8) 0.0026(8)
C1A 0.0305(12) 0.0288(13) 0.0684(17) -0.0001(10) 0.0194(12) 0.0144(12)
C2A 0.0312(12) 0.0326(14) 0.0592(16) 0.0070(11) 0.0088(11) 0.0097(12)

loop_
_atom_type_symbol
_atom_type_description
_atom_type_scat_dispersion_real
_atom_type_scat_dispersion_imag
_atom_type_scat_source
C C 0.0033 0.0016 'International Tables Vol C Tables 4.2.6.8 and 6.1.1.4'
H H 0.0000 0.0000 'International Tables Vol C Tables 4.2.6.8 and 6.1.1.4'
F F 0.0171 0.0103 'International Tables Vol C Tables 4.2.6.8 and 6.1.1.4'
N N 0.0061 0.0033 'International Tables Vol C Tables 4.2.6.8 and 6.1.1.4'
O O 0.0106 0.0060 'International Tables Vol C Tables 4.2.6.8 and 6.1.1.4'
S S 0.1246 0.1234 'International Tables Vol C Tables 4.2.6.8 and 6.1.1.4'

loop_
_geom_angle_atom_site_label_1
_geom_angle_atom_site_label_2
_geom_angle_atom_site_label_3
_geom_angle
C2 N1 C6 123.19(17)
C2 N1 H1 119.1(17)
C6 N1 H1 117.5(18)
O21 C2 N3 122.36(18)
O21 C2 N1 121.98(18)
N3 C2 N1 115.64(17)
C2 N3 C4 124.97(18)
C2 N3 H3 115.0(17)
C4 N3 H3 120.0(17)
O41 C4 N3 119.46(18)
O41 C4 C5 124.59(19)
N3 C4 C5 115.94(18)
C6 C5 C4 119.72(18)
C6 C5 H5 120.1
C4 C5 H5 120.1
C5 C6 N1 120.43(18)
C5 C6 N61 126.79(18)
N1 C6 N61 112.77(17)
C62 N61 C6 126.27(17)
C62 N61 H61 117.3(17)
C6 N61 H61 116.4(17)
O621 C62 N61 123.24(19)
O621 C62 C63 122.33(18)
N61 C62 C63 114.42(17)
C62 C63 H63A 109.5
C62 C63 H63B 109.5
H63A C63 H63B 109.5
C62 C63 H63C 109.5
H63A C63 H63C 109.5
H63B C63 H63C 109.5
C6' N1' C2' 121.97(18)
C6' N1' H1' 119.6(18)
C2' N1' H1' 118.3(18)
O21' C2' N3' 121.83(18)
O21' C2' N1' 118.78(18)
N3' C2' N1' 119.39(17)
C4' N3' C2' 120.48(16)
N41' C4' N3' 120.02(18)
N41' C4' C5' 120.87(18)
N3' C4' C5' 119.11(17)
C6' C5' F51' 121.75(18)
C6' C5' C4' 120.58(18)
F51' C5' C4' 117.67(17)
C5' C6' N1' 118.45(18)
C5' C6' H6' 120.8
N1' C6' H6' 120.8
C4' N41' H41C 118.2(18)
C4' N41' H41D 115.2(17)
H41C N41' H41D 127(2)
O1A S1A C2A 106.00(11)
O1A S1A C1A 105.51(12)
C2A S1A C1A 97.99(12)
O1A S1A H1A6 123.2
C2A S1A H1A6 114.2
O1A S1A H2A5 123.9
C1A S1A H2A5 114.2
H1A6 S1A H2A5 111.5
S1A O1A S1A' 50.0(5)
S1A' C1A H1A1 128.6
S1A C1A H1A1 109.5
S1A' C1A H1A2 65.1
S1A C1A H1A2 109.5
H1A1 C1A H1A2 109.5
S1A' C1A H1A3 120.6
S1A C1A H1A3 109.5
H1A1 C1A H1A3 109.5
H1A2 C1A H1A3 109.5
S1A' C1A H1A4 109.5
S1A C1A H1A4 122.7
H1A2 C1A H1A4 70.8
H1A3 C1A H1A4 124.7
S1A' C1A H1A5 109.5
S1A C1A H1A5 126.5
H1A1 C1A H1A5 118.6
H1A2 C1A H1A5 75.9
H1A4 C1A H1A5 109.5
S1A' C1A H1A6 109.5
S1A C1A H1A6 65.0
H1A1 C1A H1A6 71.1
H1A2 C1A H1A6 173.8
H1A3 C1A H1A6 75.7
H1A4 C1A H1A6 109.5
H1A5 C1A H1A6 109.5
S1A' C2A H2A1 128.2
S1A C2A H2A1 109.5
S1A' C2A H2A2 121.1
S1A C2A H2A2 109.5
H2A1 C2A H2A2 109.5
S1A' C2A H2A3 64.7
S1A C2A H2A3 109.5
H2A1 C2A H2A3 109.5
H2A2 C2A H2A3 109.5
S1A' C2A H2A4 109.5
S1A C2A H2A4 123.1
H2A2 C2A H2A4 124.1
H2A3 C2A H2A4 71.2
S1A' C2A H2A5 109.5
S1A C2A H2A5 64.6
H2A1 C2A H2A5 71.5
H2A2 C2A H2A5 75.7
H2A3 C2A H2A5 173.5
H2A4 C2A H2A5 109.5
S1A' C2A H2A6 109.5
S1A C2A H2A6 126.2
H2A1 C2A H2A6 118.9
H2A3 C2A H2A6 75.8
H2A4 C2A H2A6 109.5
H2A5 C2A H2A6 109.5
O1A S1A' C2A 108.5(8)
O1A S1A' C1A 107.1(8)
C2A S1A' C1A 107.0(8)

loop_
_geom_bond_atom_site_label_1
_geom_bond_atom_site_label_2
_geom_bond_distance
N1 C2 1.376(3)
N1 C6 1.383(2)
N1 H1 0.90(3)
C2 O21 1.235(2)
C2 N3 1.376(3)
N3 C4 1.403(3)
N3 H3 0.89(3)
C4 O41 1.243(3)
C4 C5 1.439(3)
C5 C6 1.363(3)
C5 H5 0.9500
C6 N61 1.387(3)
N61 C62 1.381(2)
N61 H61 0.88(3)
C62 O621 1.228(3)
C62 C63 1.507(3)
C63 H63A 0.9800
C63 H63B 0.9800
C63 H63C 0.9800
N1' C6' 1.365(3)
N1' C2' 1.381(3)
N1' H1' 0.92(3)
C2' O21' 1.251(2)
C2' N3' 1.362(3)
N3' C4' 1.347(2)
C4' N41' 1.330(3)
C4' C5' 1.434(3)
C5' C6' 1.343(3)
C5' F51' 1.362(2)
C6' H6' 0.9500
N41' H41C 0.94(3)
N41' H41D 0.89(3)
S1A O1A 1.5189(18)
S1A C2A 1.775(3)
S1A C1A 1.781(2)
S1A H1A6 1.6299
S1A H2A5 1.6177
O1A S1A' 1.589(13)
C1A S1A' 1.682(14)
C1A H1A1 0.9800
C1A H1A2 0.9800
C1A H1A3 0.9800
C1A H1A4 0.9800
C1A H1A5 0.9800
C1A H1A6 0.9800
C2A S1A' 1.657(13)
C2A H2A1 0.9800
C2A H2A2 0.9800
C2A H2A3 0.9800
C2A H2A4 0.9800
C2A H2A5 0.9800
C2A H2A6 0.9800

loop_
_geom_hbond_atom_site_label_D
_geom_hbond_atom_site_label_H
_geom_hbond_atom_site_label_A
_geom_hbond_site_symmetry_A
_geom_hbond_distance_DH
_geom_hbond_distance_HA
_geom_hbond_distance_DA
_geom_hbond_angle_DHA
N1 H1 N3' . 0.90(3) 1.99(3) 2.883(2) 173(3)
N3 H3 O1A 2_646 0.89(3) 2.06(3) 2.938(2) 168(2)
N61 H61 O21' . 0.88(3) 1.87(3) 2.736(2) 168(2)
N1' H1' O1A . 0.92(3) 1.92(3) 2.799(2) 160(3)
N41' H41C O621 4_466 0.94(3) 2.01(3) 2.944(2) 177(3)
N41' H41D O21 . 0.89(3) 2.08(3) 2.966(2) 175(2)

loop_
_geom_torsion_atom_site_label_1
_geom_torsion_atom_site_label_2
_geom_torsion_atom_site_label_3
_geom_torsion_atom_site_label_4
_geom_torsion
C6 N1 C2 O21 -179.77(17)
C6 N1 C2 N3 -1.2(3)
O21 C2 N3 C4 -178.39(18)
N1 C2 N3 C4 3.0(3)
C2 N3 C4 O41 176.57(19)
C2 N3 C4 C5 -3.9(3)
O41 C4 C5 C6 -177.6(2)
N3 C4 C5 C6 2.9(3)
C4 C5 C6 N1 -1.4(3)
C4 C5 C6 N61 177.70(18)
C2 N1 C6 C5 0.5(3)
C2 N1 C6 N61 -178.73(16)
C5 C6 N61 C62 -3.8(3)
N1 C6 N61 C62 175.31(17)
C6 N61 C62 O621 2.3(3)
C6 N61 C62 C63 -176.68(17)
C6' N1' C2' O21' 179.23(17)
C6' N1' C2' N3' -1.5(3)
O21' C2' N3' C4' -179.76(17)
N1' C2' N3' C4' 1.0(3)
C2' N3' C4' N41' -179.60(17)
C2' N3' C4' C5' 0.2(3)
N41' C4' C5' C6' 178.80(19)
N3' C4' C5' C6' -1.0(3)
N41' C4' C5' F51' -1.7(3)
N3' C4' C5' F51' 178.45(16)
F51' C5' C6' N1' -178.89(17)
C4' C5' C6' N1' 0.6(3)
C2' N1' C6' C5' 0.7(3)
C2A S1A O1A S1A' -50.9(6)
C1A S1A O1A S1A' 52.4(6)
O1A S1A C1A S1A' -54.9(6)
C2A S1A C1A S1A' 54.2(6)
O1A S1A C2A S1A' 53.8(6)
C1A S1A C2A S1A' -54.9(6)
S1A O1A S1A' C2A 57.4(6)
S1A O1A S1A' C1A -57.8(6)
S1A C2A S1A' O1A -51.4(6)
S1A C2A S1A' C1A 63.8(7)
S1A C1A S1A' O1A 52.0(6)
S1A C1A S1A' C2A -64.2(7)
